data_7000558
loop_
_publ_author_name
'Bollermann, Timo'
'Puls, Arik'
'Gemel, Christian'
'Cadenbach, Thomas'
'Fischer, Roland A.'

_publ_section_title
;
 Reactions of cationic transition metal acetonitrile complexes
 [M(CH3CN)n]m+ with GaCp*: novel gallium complexes of iron, cobalt,
 copper and silver
;
_journal_issue 8
_journal_name_full 'Dalton Transactions'
_journal_page_first 1372
_journal_paper_doi 10.1039/b815319a
_journal_year 2009
_chemical_formula_moiety 'C40 H60 Co Ga3, 2(C32 H12 B F24), 3(C6 H5 F)'
_chemical_formula_sum 'C122 H99 B2 Co F51 Ga3'
_chemical_formula_weight 2823.72
_chemical_name_systematic
;
?
;
_space_group_IT_number 4
_symmetry_cell_setting monoclinic
_symmetry_space_group_name_Hall 'P 2yb'
_symmetry_space_group_name_H-M 'P 1 21 1'
_atom_sites_solution_hydrogens geom
_atom_sites_solution_primary direct
_atom_sites_solution_secondary difmap
_audit_creation_method SHELXL-97
_cell_angle_alpha 90.00
_cell_angle_beta 101.57(4)
_cell_angle_gamma 90.00
_cell_formula_units_Z 2
_cell_length_a 12.859(6)
_cell_length_b 24.674(9)
_cell_length_c 19.224(9)
_cell_measurement_reflns_used 200
_cell_measurement_temperature 103(2)
_cell_measurement_theta_max 25
_cell_measurement_theta_min 2
_cell_volume 5976(5)
_computing_cell_refinement 'CrysAlis CCD 1.170.32, Oxford Diffraction '
_computing_data_collection 'CrysAlis CCD 1.170.32, Oxford Diffraction '
_computing_data_reduction 'CrysAlis CCD 1.170.32, Oxford Diffraction '
_computing_molecular_graphics SHELXL-97
_computing_publication_material SHELXL-97
_computing_structure_refinement 'SHELXL-97 (Sheldrick, 1997)'
_computing_structure_solution 'SHELXS-97 (Sheldrick, 1990)'
_diffrn_ambient_temperature 103(2)
_diffrn_detector_area_resol_mean 'not measured'
_diffrn_measured_fraction_theta_full 0.995
_diffrn_measured_fraction_theta_max 0.995
_diffrn_measurement_device_type 'multiwire proportional'
_diffrn_measurement_method 'phi and omega scans'
_diffrn_radiation_monochromator graphite
_diffrn_radiation_source 'fine-focus sealed tube'
_diffrn_radiation_type MoK\a
_diffrn_radiation_wavelength 0.71073
_diffrn_reflns_av_R_equivalents 0.0689
_diffrn_reflns_av_sigmaI/netI 0.1963
_diffrn_reflns_limit_h_max 15
_diffrn_reflns_limit_h_min -14
_diffrn_reflns_limit_k_max 27
_diffrn_reflns_limit_k_min -29
_diffrn_reflns_limit_l_max 16
_diffrn_reflns_limit_l_min -22
_diffrn_reflns_number 47030
_diffrn_reflns_theta_full 25.07
_diffrn_reflns_theta_max 25.07
_diffrn_reflns_theta_min 3.23
_diffrn_standards_decay_% 'not measured'
_diffrn_standards_interval_count 'not measured'
_diffrn_standards_interval_time 'not measured'
_diffrn_standards_number 'not measured'
_exptl_absorpt_coefficient_mu 0.934
_exptl_absorpt_correction_T_max 0.911
_exptl_absorpt_correction_T_min 0.894
_exptl_absorpt_correction_type empirical
_exptl_absorpt_process_details sadabs
_exptl_crystal_colour red
_exptl_crystal_density_diffrn 1.569
_exptl_crystal_density_meas ?
_exptl_crystal_density_method .
_exptl_crystal_description prism
_exptl_crystal_F_000 2840
_exptl_crystal_size_max 0.3
_exptl_crystal_size_mid 0.1
_exptl_crystal_size_min 0.1
_refine_diff_density_max 0.803
_refine_diff_density_min -0.512
_refine_diff_density_rms 0.071
_refine_ls_abs_structure_details 'Flack H D (1983), Acta Cryst. A39, 876-881'
_refine_ls_abs_structure_Flack 0.519(8)
_refine_ls_extinction_method none
_refine_ls_goodness_of_fit_ref 0.759
_refine_ls_hydrogen_treatment constr
_refine_ls_matrix_type full
_refine_ls_number_parameters 1597
_refine_ls_number_reflns 19764
_refine_ls_number_restraints 626
_refine_ls_restrained_S_all 0.752
_refine_ls_R_factor_all 0.1013
_refine_ls_R_factor_gt 0.0518
_refine_ls_shift/su_max 0.008
_refine_ls_shift/su_mean 0.000
_refine_ls_structure_factor_coef Fsqd
_refine_ls_weighting_details 'calc w=1/[\s^2^(Fo^2^)+(0.0231P)^2^+0.0000P] where P=(Fo^2^+2Fc^2^)/3'
_refine_ls_weighting_scheme calc
_refine_ls_wR_factor_gt 0.0767
_refine_ls_wR_factor_ref 0.0877
_reflns_number_gt 9953
_reflns_number_total 19764
_reflns_threshold_expression >2sigma(I)
_cod_data_source_file b815319a.txt
_cod_data_source_block 2
_cod_depositor_comments
;
The following automatic conversions were performed:
'_symmetry_cell_setting' value 'MONOCLINIC' changed to 'monoclinic'
according to '/home/saulius/struct/CIF-dictionaries/cif_core.dic'
dictionary named 'cif_core.dic' version 2.4.1 from 2010-06-29.

Automatic conversion script
Id: cif_fix_enum 1527 2010-12-29 10:47:43Z saulius 
;
_cod_original_sg_symbol_H-M 'P 21'
_cod_database_code 7000558

loop_
_symmetry_equiv_pos_as_xyz
'x, y, z'
'-x, y+1/2, -z'

loop_
_atom_site_label
_atom_site_type_symbol
_atom_site_fract_x
_atom_site_fract_y
_atom_site_fract_z
_atom_site_U_iso_or_equiv
_atom_site_adp_type
_atom_site_occupancy
_atom_site_symmetry_multiplicity
_atom_site_calc_flag
_atom_site_refinement_flags
_atom_site_disorder_assembly
_atom_site_disorder_group
Ga1 Ga 0.45905(5) 0.13467(3) 0.68277(4) 0.02744(19) Uani 1 1 d U . .
Ga2 Ga 0.67642(5) 0.05958(3) 0.73407(4) 0.0303(2) Uani 1 1 d U . .
Ga3 Ga 0.47946(5) 0.04698(3) 0.81770(4) 0.02795(19) Uani 1 1 d U . .
Co1 Co 0.57849(6) 0.11731(3) 0.78769(4) 0.0234(2) Uani 1 1 d U . .
C1 C 0.5469(5) 0.1847(3) 0.8453(4) 0.0357(9) Uani 1 1 d U . .
C2 C 0.6138(5) 0.1994(3) 0.8001(4) 0.0333(10) Uani 1 1 d U . .
C3 C 0.7068(5) 0.1690(3) 0.8166(3) 0.0260(9) Uani 1 1 d U . .
C4 C 0.6987(5) 0.1333(3) 0.8744(3) 0.0255(9) Uani 1 1 d U . .
C5 C 0.5995(5) 0.1447(3) 0.8927(3) 0.0323(9) Uani 1 1 d U . .
C6 C 0.4399(5) 0.2100(3) 0.8468(4) 0.075(3) Uani 1 1 d U . .
H6A H 0.4504 0.2443 0.8731 0.113 Uiso 1 1 calc R . .
H6B H 0.3983 0.1852 0.8703 0.113 Uiso 1 1 calc R . .
H6C H 0.4019 0.2169 0.7982 0.113 Uiso 1 1 calc R . .
C7 C 0.6010(6) 0.2475(3) 0.7508(4) 0.059(2) Uani 1 1 d U . .
H7A H 0.6473 0.2770 0.7728 0.089 Uiso 1 1 calc R . .
H7B H 0.5270 0.2597 0.7418 0.089 Uiso 1 1 calc R . .
H7C H 0.6204 0.2371 0.7059 0.089 Uiso 1 1 calc R . .
C8 C 0.8054(5) 0.1782(3) 0.7870(4) 0.046(2) Uani 1 1 d U . .
H8A H 0.8430 0.2102 0.8094 0.068 Uiso 1 1 calc R . .
H8B H 0.7855 0.1839 0.7356 0.068 Uiso 1 1 calc R . .
H8C H 0.8518 0.1464 0.7967 0.068 Uiso 1 1 calc R . .
C9 C 0.7828(5) 0.0980(3) 0.9167(3) 0.0416(18) Uani 1 1 d U . .
H9A H 0.8226 0.1186 0.9569 0.062 Uiso 1 1 calc R . .
H9B H 0.8312 0.0858 0.8865 0.062 Uiso 1 1 calc R . .
H9C H 0.7496 0.0664 0.9343 0.062 Uiso 1 1 calc R . .
C10 C 0.5705(6) 0.1267(4) 0.9611(3) 0.066(2) Uani 1 1 d U . .
H10A H 0.6093 0.1486 1.0004 0.099 Uiso 1 1 calc R . .
H10B H 0.5893 0.0884 0.9696 0.099 Uiso 1 1 calc R . .
H10C H 0.4940 0.1313 0.9580 0.099 Uiso 1 1 calc R . .
C11 C 0.3781(6) 0.1164(3) 0.5702(3) 0.0427(13) Uani 1 1 d U . .
C12 C 0.4395(5) 0.1639(3) 0.5707(4) 0.0417(13) Uani 1 1 d U . .
C13 C 0.3929(5) 0.2042(3) 0.6092(4) 0.0409(12) Uani 1 1 d U . .
C14 C 0.3091(6) 0.1809(3) 0.6349(4) 0.0432(13) Uani 1 1 d U . .
C15 C 0.2999(5) 0.1270(3) 0.6107(4) 0.0429(12) Uani 1 1 d U . .
C16 C 0.3855(7) 0.0637(4) 0.5281(4) 0.114(3) Uani 1 1 d U . .
H16A H 0.3234 0.0609 0.4893 0.171 Uiso 1 1 calc R . .
H16B H 0.3875 0.0325 0.5598 0.171 Uiso 1 1 calc R . .
H16C H 0.4502 0.0644 0.5085 0.171 Uiso 1 1 calc R . .
C17 C 0.5229(6) 0.1737(5) 0.5278(5) 0.113(4) Uani 1 1 d U . .
H17A H 0.5397 0.2125 0.5283 0.169 Uiso 1 1 calc R . .
H17B H 0.4965 0.1619 0.4787 0.169 Uiso 1 1 calc R . .
H17C H 0.5870 0.1532 0.5482 0.169 Uiso 1 1 calc R . .
C18 C 0.4192(7) 0.2637(3) 0.6089(5) 0.098(3) Uani 1 1 d U . .
H18A H 0.3701 0.2817 0.5702 0.146 Uiso 1 1 calc R . .
H18B H 0.4922 0.2682 0.6020 0.146 Uiso 1 1 calc R . .
H18C H 0.4124 0.2798 0.6543 0.146 Uiso 1 1 calc R . .
C19 C 0.2330(6) 0.2094(4) 0.6714(4) 0.098(3) Uani 1 1 d U . .
H19A H 0.1682 0.2181 0.6369 0.147 Uiso 1 1 calc R . .
H19B H 0.2654 0.2429 0.6930 0.147 Uiso 1 1 calc R . .
H19C H 0.2154 0.1859 0.7085 0.147 Uiso 1 1 calc R . .
C20 C 0.2085(6) 0.0889(4) 0.6116(5) 0.102(3) Uani 1 1 d U . .
H20A H 0.1579 0.0912 0.5663 0.153 Uiso 1 1 calc R . .
H20B H 0.1730 0.0989 0.6504 0.153 Uiso 1 1 calc R . .
H20C H 0.2353 0.0517 0.6189 0.153 Uiso 1 1 calc R . .
C21 C 0.7225(5) 0.0287(3) 0.6359(4) 0.0360(12) Uani 1 1 d U . .
C22 C 0.6882(5) -0.0150(3) 0.6728(3) 0.0293(11) Uani 1 1 d U . .
C23 C 0.7597(5) -0.0200(3) 0.7396(4) 0.0321(11) Uani 1 1 d U . .
C24 C 0.8380(5) 0.0218(3) 0.7444(4) 0.0397(12) Uani 1 1 d U . .
C25 C 0.8125(5) 0.0511(3) 0.6793(4) 0.0433(13) Uani 1 1 d U . .
C26 C 0.6751(6) 0.0441(4) 0.5628(3) 0.070(2) Uani 1 1 d U . .
H26A H 0.7117 0.0250 0.5299 0.106 Uiso 1 1 calc R . .
H26B H 0.6823 0.0833 0.5570 0.106 Uiso 1 1 calc R . .
H26C H 0.5998 0.0342 0.5525 0.106 Uiso 1 1 calc R . .
C27 C 0.5992(5) -0.0513(3) 0.6426(4) 0.052(2) Uani 1 1 d U . .
H27A H 0.6035 -0.0607 0.5937 0.077 Uiso 1 1 calc R . .
H27B H 0.5318 -0.0329 0.6428 0.077 Uiso 1 1 calc R . .
H27C H 0.6034 -0.0844 0.6712 0.077 Uiso 1 1 calc R . .
C28 C 0.7620(6) -0.0634(3) 0.7949(4) 0.060(2) Uani 1 1 d U . .
H28A H 0.8351 -0.0761 0.8110 0.090 Uiso 1 1 calc R . .
H28B H 0.7170 -0.0937 0.7745 0.090 Uiso 1 1 calc R . .
H28C H 0.7356 -0.0485 0.8354 0.090 Uiso 1 1 calc R . .
C29 C 0.9368(5) 0.0267(3) 0.8031(4) 0.071(2) Uani 1 1 d U . .
H29A H 0.9938 0.0045 0.7911 0.107 Uiso 1 1 calc R . .
H29B H 0.9204 0.0141 0.8481 0.107 Uiso 1 1 calc R . .
H29C H 0.9595 0.0646 0.8079 0.107 Uiso 1 1 calc R . .
C30 C 0.8826(6) 0.0959(3) 0.6566(5) 0.080(3) Uani 1 1 d U . .
H30A H 0.9240 0.0808 0.6237 0.119 Uiso 1 1 calc R . .
H30B H 0.9308 0.1102 0.6986 0.119 Uiso 1 1 calc R . .
H30C H 0.8373 0.1253 0.6331 0.119 Uiso 1 1 calc R . .
C31 C 0.3559(5) -0.0174(3) 0.7892(3) 0.0315(11) Uani 1 1 d U . .
C32 C 0.3143(5) 0.0239(3) 0.8303(4) 0.0373(12) Uani 1 1 d U . .
C33 C 0.3814(5) 0.0246(3) 0.8987(4) 0.0368(12) Uani 1 1 d U . .
C34 C 0.4608(5) -0.0148(3) 0.9025(3) 0.0326(11) Uani 1 1 d U . .
C35 C 0.4455(5) -0.0405(3) 0.8340(3) 0.0305(11) Uani 1 1 d U . .
C36 C 0.3057(5) -0.0377(3) 0.7171(3) 0.0491(19) Uani 1 1 d U . .
H36A H 0.2864 -0.0760 0.7202 0.074 Uiso 1 1 calc R . .
H36B H 0.3560 -0.0341 0.6852 0.074 Uiso 1 1 calc R . .
H36C H 0.2418 -0.0165 0.6985 0.074 Uiso 1 1 calc R . .
C37 C 0.2193(5) 0.0585(3) 0.8058(4) 0.055(2) Uani 1 1 d U . .
H37A H 0.1790 0.0618 0.8438 0.082 Uiso 1 1 calc R . .
H37B H 0.1743 0.0420 0.7639 0.082 Uiso 1 1 calc R . .
H37C H 0.2418 0.0946 0.7934 0.082 Uiso 1 1 calc R . .
C38 C 0.3507(5) 0.0560(3) 0.9614(4) 0.063(2) Uani 1 1 d U . .
H38A H 0.2896 0.0385 0.9753 0.094 Uiso 1 1 calc R . .
H38B H 0.3322 0.0934 0.9468 0.094 Uiso 1 1 calc R . .
H38C H 0.4108 0.0561 1.0018 0.094 Uiso 1 1 calc R . .
C39 C 0.5446(6) -0.0293(4) 0.9632(4) 0.059(2) Uani 1 1 d U . .
H39A H 0.5359 -0.0672 0.9762 0.089 Uiso 1 1 calc R . .
H39B H 0.5399 -0.0059 1.0036 0.089 Uiso 1 1 calc R . .
H39C H 0.6141 -0.0246 0.9505 0.089 Uiso 1 1 calc R . .
C40 C 0.5001(5) -0.0912(3) 0.8190(4) 0.0458(19) Uani 1 1 d U . .
H40A H 0.4547 -0.1225 0.8231 0.069 Uiso 1 1 calc R . .
H40B H 0.5673 -0.0949 0.8532 0.069 Uiso 1 1 calc R . .
H40C H 0.5141 -0.0897 0.7707 0.069 Uiso 1 1 calc R . .
F1 F 0.8465(3) 0.45110(17) 0.1426(3) 0.0760(14) Uani 1 1 d U . .
F2 F 0.9499(3) 0.40026(17) 0.1012(2) 0.0570(12) Uani 1 1 d U . .
F3 F 0.8122(4) 0.4302(2) 0.0332(3) 0.1088(19) Uani 1 1 d U . .
F4 F 0.5041(5) 0.2419(3) 0.0538(4) 0.196(4) Uani 1 1 d U . .
F5 F 0.5534(5) 0.2769(3) -0.0249(3) 0.144(2) Uani 1 1 d U . .
F6 F 0.4700(4) 0.3215(2) 0.0273(3) 0.119(2) Uani 1 1 d U . .
F7 F 1.1325(3) 0.2397(2) 0.1350(2) 0.0772(16) Uani 1 1 d U . .
F8 F 1.2711(4) 0.2233(3) 0.2106(2) 0.1023(19) Uani 1 1 d U . .
F9 F 1.2188(4) 0.3023(2) 0.1926(3) 0.1069(18) Uani 1 1 d U . .
F10 F 1.2616(3) 0.2075(2) 0.4596(2) 0.0851(17) Uani 1 1 d U . .
F11 F 1.1631(4) 0.26640(19) 0.4944(2) 0.0734(13) Uani 1 1 d U . .
F12 F 1.1147(3) 0.1865(2) 0.4819(2) 0.0723(13) Uani 1 1 d U . .
F13 F 0.9206(3) 0.38530(16) 0.49204(19) 0.0433(10) Uani 1 1 d U . .
F14 F 0.7804(3) 0.39999(19) 0.5311(2) 0.0619(13) Uani 1 1 d U . .
F15 F 0.8143(3) 0.44654(17) 0.4436(2) 0.0594(12) Uani 1 1 d U . .
F16 F 0.4491(3) 0.31857(18) 0.4190(2) 0.0527(11) Uani 1 1 d U . .
F17 F 0.4274(3) 0.31564(19) 0.3071(2) 0.0582(12) Uani 1 1 d U . .
F18 F 0.4662(3) 0.24363(17) 0.3660(2) 0.0600(12) Uani 1 1 d U . .
F19 F 0.6957(5) 0.0321(2) 0.3810(3) 0.120(2) Uani 1 1 d U . .
F20 F 0.6607(4) 0.1076(2) 0.4182(2) 0.0945(17) Uani 1 1 d U . .
F21 F 0.8167(4) 0.0781(3) 0.4390(3) 0.121(2) Uani 1 1 d U . .
F22 F 0.8272(4) 0.09644(19) 0.0959(2) 0.0750(14) Uani 1 1 d U . .
F23 F 0.8367(4) 0.02452(19) 0.1582(2) 0.0732(13) Uani 1 1 d U . .
F24 F 0.6868(3) 0.0546(3) 0.1081(2) 0.0892(15) Uani 1 1 d U . .
C41 C 0.7765(5) 0.2877(3) 0.1958(3) 0.0242(12) Uani 1 1 d U . .
C42 C 0.8251(5) 0.3345(3) 0.1765(3) 0.0272(14) Uani 1 1 d U . .
H42A H 0.8878 0.3473 0.2068 0.033 Uiso 1 1 calc R . .
C43 C 0.7855(5) 0.3627(3) 0.1152(3) 0.0297(13) Uani 1 1 d U . .
C44 C 0.6929(5) 0.3471(3) 0.0703(3) 0.0310(15) Uani 1 1 d U . .
H44A H 0.6662 0.3665 0.0279 0.037 Uiso 1 1 calc R . .
C45 C 0.6409(5) 0.3032(3) 0.0884(3) 0.0298(14) Uani 1 1 d U . .
C46 C 0.6825(5) 0.2743(3) 0.1484(3) 0.0246(14) Uani 1 1 d U . .
H46A H 0.6450 0.2431 0.1585 0.029 Uiso 1 1 calc R . .
C47 C 0.8469(6) 0.4100(3) 0.0981(4) 0.0404(13) Uani 1 1 d U . .
C48 C 0.5439(7) 0.2847(4) 0.0428(5) 0.0617(17) Uani 1 1 d U . .
C49 C 0.9502(5) 0.2547(3) 0.2909(3) 0.0247(13) Uani 1 1 d U . .
C50 C 1.0125(5) 0.2559(3) 0.2399(3) 0.0271(15) Uani 1 1 d U . .
H50A H 0.9788 0.2622 0.1919 0.032 Uiso 1 1 calc R . .
C51 C 1.1216(5) 0.2483(3) 0.2555(3) 0.0245(13) Uani 1 1 d U . .
C52 C 1.1713(5) 0.2389(2) 0.3255(3) 0.0248(15) Uani 1 1 d U . .
H52A H 1.2461 0.2345 0.3376 0.030 Uiso 1 1 calc R . .
C53 C 1.1116(5) 0.2362(3) 0.3771(3) 0.0279(14) Uani 1 1 d U . .
C54 C 1.0032(5) 0.2441(3) 0.3600(3) 0.0289(16) Uani 1 1 d U . .
H54A H 0.9635 0.2423 0.3966 0.035 Uiso 1 1 calc R . .
C55 C 1.1862(6) 0.2519(3) 0.1995(4) 0.0400(14) Uani 1 1 d U . .
C56 C 1.1643(6) 0.2243(3) 0.4515(4) 0.0384(13) Uani 1 1 d U . .
C57 C 0.7641(5) 0.2884(3) 0.3281(3) 0.0243(12) Uani 1 1 d U . .
C58 C 0.8161(5) 0.3280(3) 0.3753(3) 0.0258(14) Uani 1 1 d U . .
H58A H 0.8886 0.3362 0.3763 0.031 Uiso 1 1 calc R . .
C59 C 0.7607(5) 0.3555(3) 0.4212(3) 0.0269(13) Uani 1 1 d U . .
C60 C 0.6552(5) 0.3465(3) 0.4191(3) 0.0285(15) Uani 1 1 d U . .
H60A H 0.6185 0.3663 0.4492 0.034 Uiso 1 1 calc R . .
C61 C 0.6017(5) 0.3072(3) 0.3713(3) 0.0275(13) Uani 1 1 d U . .
C62 C 0.6575(5) 0.2794(3) 0.3273(3) 0.0281(15) Uani 1 1 d U . .
H62A H 0.6209 0.2531 0.2955 0.034 Uiso 1 1 calc R . .
C63 C 0.8181(6) 0.3967(3) 0.4716(4) 0.0356(12) Uani 1 1 d U . .
C64 C 0.4872(5) 0.2971(3) 0.3662(4) 0.0342(12) Uani 1 1 d U . .
C65 C 0.7885(5) 0.1911(3) 0.2657(3) 0.0261(12) Uani 1 1 d U . .
C66 C 0.7677(5) 0.1650(3) 0.3239(3) 0.0318(15) Uani 1 1 d U . .
H66A H 0.7649 0.1854 0.3654 0.038 Uiso 1 1 calc R . .
C67 C 0.7499(5) 0.1079(3) 0.3241(4) 0.0380(15) Uani 1 1 d U . .
C68 C 0.7555(5) 0.0780(3) 0.2649(4) 0.0413(18) Uani 1 1 d U . .
H68A H 0.7442 0.0399 0.2644 0.050 Uiso 1 1 calc R . .
C69 C 0.7775(5) 0.1040(3) 0.2065(4) 0.0346(14) Uani 1 1 d U . .
C70 C 0.7920(5) 0.1586(3) 0.2068(3) 0.0314(15) Uani 1 1 d U . .
H70A H 0.8050 0.1755 0.1649 0.038 Uiso 1 1 calc R . .
C71 C 0.7312(8) 0.0818(4) 0.3914(5) 0.0635(17) Uani 1 1 d U . .
C72 C 0.7795(7) 0.0704(3) 0.1422(4) 0.0473(14) Uani 1 1 d U . .
B1 B 0.8210(6) 0.2561(3) 0.2691(4) 0.0307(9) Uani 1 1 d U . .
F25 F 0.7751(3) 0.24863(16) 0.9524(2) 0.0452(10) Uani 1 1 d U . .
F26 F 0.8948(3) 0.25215(17) 1.04731(19) 0.0507(11) Uani 1 1 d U . .
F27 F 0.9229(3) 0.20889(17) 0.9569(2) 0.0592(12) Uani 1 1 d U . .
F28 F 1.2090(3) 0.36718(18) 1.0557(2) 0.0533(11) Uani 1 1 d U . .
F29 F 1.1448(3) 0.44607(17) 1.0240(2) 0.0544(11) Uani 1 1 d U . .
F30 F 1.2308(3) 0.40231(18) 0.9580(2) 0.0536(12) Uani 1 1 d U . .
F31 F 0.5521(4) 0.4583(2) 0.5674(2) 0.0793(14) Uani 1 1 d U . .
F32 F 0.5328(3) 0.3746(2) 0.5561(2) 0.0641(12) Uani 1 1 d U . .
F33 F 0.4117(3) 0.4220(2) 0.5846(2) 0.0914(18) Uani 1 1 d U . .
F34 F 0.4374(3) 0.3502(2) 0.8488(2) 0.0753(13) Uani 1 1 d U . .
F35 F 0.4097(3) 0.4350(2) 0.8391(2) 0.0676(13) Uani 1 1 d U . .
F36 F 0.5427(3) 0.4055(2) 0.9135(2) 0.0769(15) Uani 1 1 d U . .
F37 F 0.9472(4) 0.6333(2) 0.9121(3) 0.0971(16) Uani 1 1 d U . .
F38 F 0.9499(6) 0.5613(3) 0.9665(3) 0.150(2) Uani 1 1 d U . .
F39 F 0.8058(4) 0.5980(3) 0.9194(3) 0.142(2) Uani 1 1 d U . .
F40 F 0.9823(3) 0.61959(19) 0.6634(2) 0.0735(14) Uani 1 1 d U . .
F41 F 0.8225(4) 0.5991(2) 0.6198(3) 0.1112(19) Uani 1 1 d U . .
F42 F 0.9471(5) 0.5454(3) 0.6085(3) 0.129(2) Uani 1 1 d U . .
F43 F 1.2514(3) 0.3582(3) 0.7266(3) 0.1028(18) Uani 1 1 d U . .
F44 F 1.1921(4) 0.4286(2) 0.6670(3) 0.0972(18) Uani 1 1 d U . .
F45 F 1.2147(3) 0.35639(18) 0.6133(2) 0.0604(12) Uani 1 1 d U . .
F46 F 0.8569(6) 0.2632(2) 0.5291(2) 0.135(2) Uani 1 1 d U . .
F47 F 0.9358(4) 0.2113(2) 0.6005(3) 0.1062(18) Uani 1 1 d U . .
F48 F 0.7897(4) 0.2345(2) 0.6121(3) 0.0942(18) Uani 1 1 d U . .
C73 C 0.9101(5) 0.3751(3) 0.8591(3) 0.0210(12) Uani 1 1 d U . .
C74 C 0.8712(5) 0.3283(3) 0.8878(3) 0.0221(13) Uani 1 1 d U . .
H74A H 0.8067 0.3125 0.8634 0.026 Uiso 1 1 calc R . .
C75 C 0.9239(5) 0.3046(3) 0.9504(3) 0.0253(13) Uani 1 1 d U . .
C76 C 1.0182(4) 0.3251(3) 0.9882(3) 0.0213(13) Uani 1 1 d U . .
H76A H 1.0538 0.3085 1.0310 0.026 Uiso 1 1 calc R . .
C77 C 1.0589(5) 0.3703(3) 0.9619(3) 0.0286(13) Uani 1 1 d U . .
C78 C 1.0082(5) 0.3941(3) 0.9000(3) 0.0280(15) Uani 1 1 d U . .
H78A H 1.0402 0.4249 0.8833 0.034 Uiso 1 1 calc R . .
C79 C 0.8798(5) 0.2540(3) 0.9760(4) 0.0326(11) Uani 1 1 d U . .
C80 C 1.1607(6) 0.3962(3) 0.9999(4) 0.0393(12) Uani 1 1 d U . .
C81 C 0.7269(5) 0.3987(2) 0.7627(3) 0.0204(12) Uani 1 1 d U . .
C82 C 0.6739(5) 0.4049(3) 0.6924(3) 0.0254(15) Uani 1 1 d U . .
H82A H 0.7151 0.4063 0.6565 0.030 Uiso 1 1 calc R . .
C83 C 0.5640(5) 0.4090(3) 0.6718(3) 0.0242(13) Uani 1 1 d U . .
C84 C 0.5043(5) 0.4060(3) 0.7240(3) 0.0338(18) Uani 1 1 d U . .
H84A H 0.4291 0.4082 0.7114 0.041 Uiso 1 1 calc R . .
C85 C 0.5517(5) 0.4002(3) 0.7923(3) 0.0275(14) Uani 1 1 d U . .
C86 C 0.6623(5) 0.3965(2) 0.8132(3) 0.0212(13) Uani 1 1 d U . .
H86A H 0.6937 0.3926 0.8620 0.025 Uiso 1 1 calc R . .
C87 C 0.5146(5) 0.4156(3) 0.5962(4) 0.0380(13) Uani 1 1 d U . .
C88 C 0.4867(6) 0.3978(4) 0.8488(4) 0.0461(14) Uani 1 1 d U . .
C89 C 0.8804(5) 0.4676(3) 0.7840(3) 0.0282(13) Uani 1 1 d U . .
C90 C 0.8805(5) 0.4999(3) 0.8428(4) 0.0348(16) Uani 1 1 d U . .
H90A H 0.8681 0.4833 0.8850 0.042 Uiso 1 1 calc R . .
C91 C 0.8978(5) 0.5553(3) 0.8430(4) 0.0456(16) Uani 1 1 d U . .
C92 C 0.9089(5) 0.5815(3) 0.7830(4) 0.0478(18) Uani 1 1 d U . .
H92A H 0.9183 0.6197 0.7829 0.057 Uiso 1 1 calc R . .
C93 C 0.9064(5) 0.5512(3) 0.7215(4) 0.0401(14) Uani 1 1 d U . .
C94 C 0.8918(5) 0.4961(3) 0.7220(4) 0.0347(16) Uani 1 1 d U . .
H94A H 0.8893 0.4764 0.6792 0.042 Uiso 1 1 calc R . .
C95 C 0.9019(8) 0.5860(4) 0.9115(5) 0.0691(17) Uani 1 1 d U . .
C96 C 0.9147(7) 0.5788(4) 0.6539(5) 0.0645(16) Uani 1 1 d U . .
C97 C 0.9153(5) 0.3712(2) 0.7257(3) 0.0194(12) Uani 1 1 d U . .
C98 C 1.0160(5) 0.3859(3) 0.7181(3) 0.0294(15) Uani 1 1 d U . .
H98A H 1.0497 0.4154 0.7454 0.035 Uiso 1 1 calc R . .
C99 C 1.0701(5) 0.3597(3) 0.6726(3) 0.0298(14) Uani 1 1 d U . .
C100 C 1.0257(5) 0.3174(3) 0.6309(3) 0.0309(15) Uani 1 1 d U . .
H10D H 1.0621 0.3003 0.5984 0.037 Uiso 1 1 calc R . .
C101 C 0.9247(5) 0.3005(3) 0.6381(3) 0.0261(13) Uani 1 1 d U . .
C102 C 0.8744(5) 0.3277(3) 0.6856(3) 0.0221(13) Uani 1 1 d U . .
H10E H 0.8065 0.3150 0.6905 0.027 Uiso 1 1 calc R . .
C103 C 1.1801(6) 0.3770(4) 0.6689(4) 0.0493(15) Uani 1 1 d U . .
C104 C 0.8735(6) 0.2541(3) 0.5959(4) 0.0396(13) Uani 1 1 d U . .
B2 B 0.8580(6) 0.4026(3) 0.7838(4) 0.0257(9) Uani 1 1 d U . .
C105 C 0.0250(3) 0.4609(2) 0.3732(3) 0.059(2) Uani 1 1 d GU . .
C106 C 0.0808(4) 0.46924(19) 0.4422(3) 0.059(2) Uani 1 1 d GU . .
H10F H 0.0635 0.4991 0.4690 0.070 Uiso 1 1 calc R . .
C107 C 0.1618(4) 0.4339(3) 0.4719(2) 0.073(3) Uani 1 1 d GU . .
H10G H 0.1999 0.4396 0.5190 0.087 Uiso 1 1 calc R . .
C108 C 0.1870(4) 0.3903(2) 0.4327(4) 0.084(3) Uani 1 1 d GU . .
H10H H 0.2423 0.3661 0.4530 0.100 Uiso 1 1 calc R . .
C109 C 0.1312(5) 0.3819(2) 0.3638(3) 0.086(3) Uani 1 1 d GU . .
H10I H 0.1484 0.3521 0.3370 0.104 Uiso 1 1 calc R . .
C110 C 0.0502(5) 0.4172(3) 0.3340(2) 0.083(2) Uani 1 1 d GU . .
H11A H 0.0121 0.4115 0.2869 0.099 Uiso 1 1 calc R . .
F50 F 0.0482(4) 0.1628(2) 0.8049(4) 0.156(3) Uani 1 1 d U . .
C111 C 0.1067(4) 0.1971(2) 0.8461(3) 0.062(2) Uani 1 1 d GU . .
C112 C 0.1481(5) 0.17833(18) 0.9142(4) 0.080(2) Uani 1 1 d GU . .
H11B H 0.1302 0.1432 0.9281 0.096 Uiso 1 1 calc R . .
C113 C 0.2158(4) 0.2111(3) 0.9620(2) 0.084(3) Uani 1 1 d GU . .
H11C H 0.2441 0.1983 1.0086 0.101 Uiso 1 1 calc R . .
C114 C 0.2420(3) 0.2625(3) 0.9417(3) 0.074(3) Uani 1 1 d GU . .
H11D H 0.2882 0.2849 0.9743 0.088 Uiso 1 1 calc R . .
C115 C 0.2006(4) 0.28128(17) 0.8736(3) 0.056(2) Uani 1 1 d GU . .
H11E H 0.2185 0.3165 0.8597 0.068 Uiso 1 1 calc R . .
C116 C 0.1329(4) 0.2485(2) 0.8258(2) 0.0526(19) Uani 1 1 d GU . .
H11F H 0.1046 0.2613 0.7792 0.063 Uiso 1 1 calc R . .
F51 F 0.4910(8) 0.1242(4) 0.1123(4) 0.245(4) Uani 1 1 d U . .
C117 C 0.3912(4) 0.04057(19) 0.2376(4) 0.076(3) Uani 1 1 d GU . .
H11H H 0.3630 0.0053 0.2409 0.092 Uiso 1 1 calc R . .
C118 C 0.4246(5) 0.0563(3) 0.1761(3) 0.100(3) Uani 1 1 d GU . .
H11G H 0.4192 0.0317 0.1375 0.120 Uiso 1 1 calc R . .
C119 C 0.4659(5) 0.1079(3) 0.1713(3) 0.079(2) Uani 1 1 d GU . .
C120 C 0.4739(5) 0.1438(2) 0.2278(4) 0.102(3) Uani 1 1 d GU . .
H12A H 0.5021 0.1790 0.2245 0.122 Uiso 1 1 calc R . .
C121 C 0.4405(5) 0.1281(2) 0.2892(3) 0.125(4) Uani 1 1 d GU . .
H12B H 0.4459 0.1526 0.3279 0.150 Uiso 1 1 calc R . .
C122 C 0.3992(4) 0.0765(3) 0.2941(3) 0.073(2) Uani 1 1 d GU . .
H12C H 0.3764 0.0657 0.3361 0.087 Uiso 1 1 calc R . .
F106 F -0.0489(4) 0.4962(2) 0.3460(3) 0.117(2) Uani 1 1 d U . .

loop_
_atom_site_aniso_label
_atom_site_aniso_U_11
_atom_site_aniso_U_22
_atom_site_aniso_U_33
_atom_site_aniso_U_23
_atom_site_aniso_U_13
_atom_site_aniso_U_12
Ga1 0.0315(4) 0.0248(5) 0.0236(4) 0.0012(4) -0.0002(3) 0.0029(4)
Ga2 0.0310(4) 0.0266(5) 0.0341(5) -0.0015(4) 0.0082(4) 0.0027(4)
Ga3 0.0280(4) 0.0285(5) 0.0271(4) 0.0012(4) 0.0050(3) -0.0053(4)
Co1 0.0259(5) 0.0200(5) 0.0228(5) 0.0004(4) 0.0013(4) -0.0010(4)
C1 0.025(2) 0.0343(18) 0.044(2) -0.0190(16) -0.0026(18) 0.0006(17)
C2 0.036(3) 0.0208(11) 0.036(3) 0.0012(14) -0.0113(17) -0.0040(14)
C3 0.0301(17) 0.024(2) 0.023(3) -0.0008(16) 0.0034(14) -0.0051(12)
C4 0.0266(18) 0.022(3) 0.0254(18) 0.0013(14) -0.0007(11) -0.0035(14)
C5 0.027(2) 0.045(3) 0.0246(12) -0.0078(13) 0.0047(16) -0.0133(18)
C6 0.037(3) 0.086(7) 0.095(7) -0.055(5) -0.004(4) 0.021(3)
C7 0.076(5) 0.024(3) 0.059(5) 0.011(3) -0.031(4) -0.011(3)
C8 0.048(3) 0.054(6) 0.039(5) -0.020(4) 0.020(3) -0.030(3)
C9 0.045(3) 0.034(5) 0.038(4) 0.005(3) -0.010(2) 0.004(3)
C10 0.094(6) 0.078(7) 0.034(3) -0.018(3) 0.034(4) -0.036(5)
C11 0.065(4) 0.031(3) 0.023(2) 0.004(3) -0.011(2) 0.019(3)
C12 0.031(3) 0.060(4) 0.032(2) 0.020(3) 0.003(2) 0.014(3)
C13 0.046(4) 0.028(2) 0.039(4) 0.0069(18) -0.015(3) 0.000(2)
C14 0.045(3) 0.055(3) 0.029(4) 0.010(3) 0.004(2) 0.024(2)
C15 0.039(2) 0.047(3) 0.035(4) 0.021(3) -0.0106(13) -0.007(3)
C16 0.161(9) 0.083(5) 0.070(6) -0.052(5) -0.046(5) 0.043(5)
C17 0.068(6) 0.208(10) 0.072(6) 0.075(6) 0.038(5) 0.029(5)
C18 0.142(8) 0.032(2) 0.089(7) 0.025(3) -0.049(6) -0.016(4)
C19 0.088(6) 0.165(8) 0.040(6) 0.010(5) 0.009(4) 0.090(5)
C20 0.062(4) 0.118(6) 0.102(8) 0.075(6) -0.041(3) -0.047(4)
C21 0.036(4) 0.040(4) 0.0388(19) 0.0108(19) 0.0216(19) 0.014(2)
C22 0.028(3) 0.041(3) 0.025(3) -0.0085(18) 0.020(2) -0.005(2)
C23 0.039(4) 0.023(2) 0.035(3) 0.001(2) 0.011(2) 0.0033(17)
C24 0.029(2) 0.029(4) 0.059(3) -0.010(2) 0.004(2) 0.0030(17)
C25 0.047(3) 0.028(4) 0.065(4) -0.001(3) 0.033(2) -0.005(2)
C26 0.092(5) 0.088(7) 0.0374(18) 0.023(3) 0.030(3) 0.055(5)
C27 0.042(4) 0.057(4) 0.058(5) -0.027(3) 0.016(3) -0.013(3)
C28 0.085(6) 0.036(4) 0.058(4) 0.018(4) 0.015(4) 0.014(3)
C29 0.032(3) 0.084(7) 0.089(4) -0.047(5) -0.008(3) 0.018(3)
C30 0.103(6) 0.035(5) 0.127(7) -0.016(4) 0.086(5) -0.024(4)
C31 0.038(4) 0.029(4) 0.027(2) 0.007(2) 0.005(2) -0.0112(14)
C32 0.0281(19) 0.035(4) 0.049(3) 0.002(3) 0.010(2) -0.0053(18)
C33 0.034(4) 0.039(4) 0.041(2) -0.008(2) 0.0164(17) -0.016(2)
C34 0.026(3) 0.044(4) 0.029(2) 0.0045(16) 0.007(2) -0.016(2)
C35 0.027(3) 0.0308(15) 0.035(3) 0.004(2) 0.011(2) -0.008(2)
C36 0.055(5) 0.041(5) 0.043(3) -0.002(3) -0.008(3) -0.016(3)
C37 0.032(2) 0.045(5) 0.089(5) 0.015(4) 0.015(3) -0.002(3)
C38 0.075(5) 0.064(6) 0.063(4) -0.021(4) 0.048(3) -0.027(4)
C39 0.064(5) 0.071(6) 0.037(3) 0.024(3) -0.005(3) -0.013(4)
C40 0.060(5) 0.029(2) 0.056(5) 0.013(3) 0.031(4) 0.000(3)
F1 0.073(3) 0.037(3) 0.136(4) -0.029(3) 0.066(3) -0.016(2)
F2 0.051(2) 0.044(3) 0.087(3) 0.005(2) 0.041(2) 0.005(2)
F3 0.112(4) 0.104(5) 0.090(3) 0.064(3) -0.030(3) -0.048(3)
F4 0.134(5) 0.142(5) 0.229(6) 0.151(6) -0.163(4) -0.111(4)
F5 0.116(5) 0.214(8) 0.075(3) -0.063(4) -0.043(3) -0.007(4)
F6 0.046(3) 0.093(4) 0.186(6) -0.035(4) -0.057(3) 0.005(2)
F7 0.046(3) 0.156(5) 0.032(2) -0.022(3) 0.0142(18) -0.008(3)
F8 0.067(3) 0.189(5) 0.061(3) 0.051(4) 0.037(2) 0.076(3)
F9 0.172(5) 0.082(3) 0.089(4) -0.003(3) 0.080(4) -0.053(3)
F10 0.050(2) 0.171(5) 0.031(3) 0.018(3) 0.001(2) 0.051(3)
F11 0.123(4) 0.057(3) 0.025(2) -0.007(2) -0.021(2) 0.026(2)
F12 0.088(3) 0.082(3) 0.041(3) 0.027(2) -0.003(3) -0.014(3)
F13 0.0443(19) 0.045(3) 0.036(2) -0.0082(19) -0.0046(17) -0.0074(18)
F14 0.068(3) 0.089(4) 0.032(2) -0.027(2) 0.018(2) -0.022(3)
F15 0.086(3) 0.032(2) 0.050(3) 0.0002(19) -0.013(2) -0.004(2)
F16 0.033(2) 0.073(3) 0.056(2) -0.022(2) 0.018(2) -0.002(2)
F17 0.036(2) 0.082(3) 0.050(2) 0.011(2) -0.0070(19) -0.010(2)
F18 0.047(3) 0.035(2) 0.105(4) -0.006(2) 0.029(3) -0.0070(18)
F19 0.226(6) 0.059(3) 0.099(4) 0.026(3) 0.093(4) -0.008(4)
F20 0.143(4) 0.087(3) 0.079(4) 0.049(3) 0.084(3) 0.051(3)
F21 0.110(4) 0.187(7) 0.069(3) 0.090(4) 0.027(3) 0.023(3)
F22 0.128(4) 0.060(3) 0.049(3) -0.011(2) 0.046(3) -0.004(3)
F23 0.114(3) 0.056(3) 0.048(3) -0.010(2) 0.011(3) 0.030(3)
F24 0.069(3) 0.125(5) 0.066(3) -0.045(3) -0.006(2) -0.009(2)
C41 0.028(3) 0.030(3) 0.014(2) -0.006(2) 0.0052(18) 0.005(2)
C42 0.029(4) 0.021(4) 0.026(3) -0.007(2) -0.010(3) 0.002(2)
C43 0.032(3) 0.027(3) 0.029(3) -0.001(2) 0.001(2) 0.004(2)
C44 0.035(4) 0.026(4) 0.026(4) 0.009(3) -0.007(2) 0.007(2)
C45 0.032(3) 0.024(4) 0.030(3) 0.000(2) -0.003(2) 0.004(2)
C46 0.026(3) 0.024(4) 0.023(3) 0.000(2) 0.005(2) -0.001(3)
C47 0.039(2) 0.025(4) 0.054(4) 0.006(2) 0.003(3) 0.003(2)
C48 0.059(5) 0.046(5) 0.062(3) 0.021(4) -0.032(3) -0.016(2)
C49 0.0296(18) 0.023(4) 0.020(3) -0.002(3) 0.0019(15) 0.003(2)
C50 0.030(2) 0.035(5) 0.014(3) -0.004(3) 0.000(2) 0.007(3)
C51 0.030(2) 0.017(4) 0.0252(19) -0.002(3) 0.0023(19) 0.007(3)
C52 0.022(3) 0.023(4) 0.028(2) -0.002(3) 0.0005(19) 0.002(3)
C53 0.028(2) 0.030(4) 0.0242(18) -0.002(2) 0.0007(17) 0.005(3)
C54 0.029(2) 0.039(5) 0.019(2) 0.001(3) 0.0070(19) 0.009(3)
C55 0.031(3) 0.056(4) 0.031(2) 0.011(4) 0.004(2) 0.004(3)
C56 0.042(3) 0.043(4) 0.027(2) 0.004(2) 0.000(2) 0.014(3)
C57 0.026(2) 0.032(3) 0.014(3) 0.007(2) 0.001(3) 0.001(3)
C58 0.028(3) 0.028(4) 0.022(4) 0.007(2) 0.006(3) -0.002(3)
C59 0.035(2) 0.029(3) 0.014(3) 0.007(2) 0.000(2) 0.002(3)
C60 0.037(3) 0.025(4) 0.026(4) 0.006(2) 0.013(3) 0.000(3)
C61 0.0309(19) 0.025(4) 0.027(4) 0.007(2) 0.0071(19) 0.004(2)
C62 0.023(2) 0.031(4) 0.028(4) 0.003(3) -0.001(3) 0.007(3)
C63 0.044(2) 0.036(3) 0.026(4) 0.000(2) 0.006(3) -0.006(3)
C64 0.033(2) 0.031(3) 0.040(3) 0.001(3) 0.012(2) 0.003(3)
C65 0.019(3) 0.037(2) 0.022(3) 0.0025(16) 0.003(3) 0.004(3)
C66 0.039(4) 0.036(3) 0.022(3) 0.006(2) 0.008(3) 0.017(3)
C67 0.043(4) 0.038(3) 0.036(2) 0.011(2) 0.017(3) 0.013(4)
C68 0.055(5) 0.028(3) 0.043(3) 0.008(2) 0.013(4) 0.013(4)
C69 0.035(4) 0.037(2) 0.031(3) 0.000(2) 0.007(3) 0.002(3)
C70 0.035(4) 0.038(2) 0.021(3) 0.004(2) 0.006(3) 0.003(3)
C71 0.098(6) 0.049(4) 0.052(3) 0.029(3) 0.038(3) 0.033(4)
C72 0.066(4) 0.040(3) 0.032(3) -0.004(2) 0.000(3) -0.001(3)
B1 0.0292(19) 0.040(3) 0.022(3) 0.0001(17) 0.0019(16) 0.001(3)
F25 0.0373(18) 0.049(3) 0.046(2) 0.014(2) 0.0009(17) -0.0112(17)
F26 0.067(3) 0.052(3) 0.0287(18) 0.0084(18) 0.0008(17) -0.021(2)
F27 0.070(3) 0.034(2) 0.080(3) -0.001(2) 0.031(3) 0.007(2)
F28 0.046(2) 0.055(3) 0.047(2) 0.003(2) -0.0198(17) -0.007(2)
F29 0.051(3) 0.050(2) 0.052(3) -0.015(2) -0.016(2) -0.001(2)
F30 0.031(2) 0.079(4) 0.047(2) -0.014(2) -0.0015(19) -0.026(2)
F31 0.113(3) 0.073(3) 0.037(3) 0.028(2) -0.020(3) -0.036(3)
F32 0.088(3) 0.071(3) 0.031(2) -0.011(2) 0.005(2) 0.003(3)
F33 0.034(2) 0.195(6) 0.042(3) 0.010(3) -0.0016(18) 0.026(3)
F34 0.076(3) 0.088(3) 0.075(3) 0.024(3) 0.048(3) -0.009(2)
F35 0.052(3) 0.101(3) 0.058(3) 0.009(3) 0.031(2) 0.035(2)
F36 0.050(3) 0.157(5) 0.0282(19) -0.003(3) 0.0181(18) 0.022(2)
F37 0.126(4) 0.047(3) 0.119(4) -0.051(3) 0.027(3) -0.030(3)
F38 0.305(7) 0.069(4) 0.058(3) -0.034(3) -0.009(4) 0.035(5)
F39 0.106(4) 0.172(7) 0.162(6) -0.129(5) 0.060(4) -0.043(3)
F40 0.060(3) 0.056(3) 0.096(4) 0.034(2) -0.005(2) -0.025(2)
F41 0.077(3) 0.138(5) 0.095(4) 0.077(3) -0.039(3) -0.051(3)
F42 0.265(6) 0.066(4) 0.074(4) 0.017(3) 0.077(4) -0.029(4)
F43 0.037(2) 0.192(5) 0.075(3) 0.017(4) 0.000(2) -0.009(3)
F44 0.070(3) 0.058(3) 0.190(6) -0.029(3) 0.089(4) -0.023(2)
F45 0.054(3) 0.067(3) 0.075(3) 0.004(2) 0.046(2) 0.002(2)
F46 0.303(7) 0.062(4) 0.026(2) -0.005(2) 0.003(3) -0.085(4)
F47 0.086(3) 0.032(3) 0.197(6) -0.030(3) 0.019(4) 0.005(2)
F48 0.081(3) 0.110(5) 0.105(4) -0.083(3) 0.051(3) -0.058(3)
C73 0.024(3) 0.023(3) 0.017(2) -0.008(2) 0.0092(18) 0.001(2)
C74 0.019(3) 0.025(4) 0.023(3) -0.004(2) 0.005(2) 0.001(2)
C75 0.022(3) 0.033(3) 0.022(3) -0.001(2) 0.008(2) 0.003(2)
C76 0.029(3) 0.026(4) 0.010(3) -0.008(2) 0.006(2) 0.008(2)
C77 0.026(3) 0.035(4) 0.024(3) -0.002(2) 0.0032(18) 0.000(2)
C78 0.034(3) 0.036(4) 0.015(3) -0.003(3) 0.0073(19) -0.012(3)
C79 0.034(3) 0.035(3) 0.030(2) 0.005(2) 0.008(3) 0.002(2)
C80 0.037(4) 0.042(3) 0.034(4) -0.002(2) -0.0040(16) -0.005(3)
C81 0.0293(17) 0.008(3) 0.024(2) -0.008(3) 0.0053(14) -0.001(2)
C82 0.026(2) 0.027(4) 0.025(2) 0.003(3) 0.0101(18) 0.000(3)
C83 0.028(2) 0.017(4) 0.0280(17) 0.001(2) 0.0059(16) -0.001(3)
C84 0.020(3) 0.048(5) 0.033(2) 0.007(4) 0.0054(19) 0.004(4)
C85 0.032(2) 0.026(4) 0.0269(19) -0.001(3) 0.0097(19) 0.002(3)
C86 0.030(2) 0.011(4) 0.022(3) -0.005(3) 0.0049(19) 0.004(3)
C87 0.030(2) 0.053(4) 0.031(2) 0.004(3) 0.006(2) -0.001(4)
C88 0.037(3) 0.070(4) 0.035(2) 0.002(4) 0.016(2) 0.013(2)
C89 0.025(3) 0.0228(19) 0.036(3) -0.0033(15) 0.003(3) -0.005(2)
C90 0.038(4) 0.024(2) 0.042(3) -0.006(2) 0.009(4) -0.003(3)
C91 0.055(4) 0.024(3) 0.055(2) -0.012(2) 0.004(3) -0.005(4)
C92 0.053(5) 0.018(3) 0.068(3) -0.001(2) 0.002(5) -0.008(4)
C93 0.037(4) 0.027(3) 0.051(2) 0.006(2) -0.005(3) -0.009(3)
C94 0.036(4) 0.028(3) 0.039(3) -0.002(2) 0.005(4) -0.012(3)
C95 0.089(5) 0.044(4) 0.071(3) -0.032(3) 0.007(5) -0.014(4)
C96 0.072(5) 0.051(4) 0.066(4) 0.021(2) 0.002(4) -0.026(3)
C97 0.024(2) 0.021(3) 0.012(3) 0.008(2) 0.000(2) 0.002(2)
C98 0.027(3) 0.034(4) 0.027(4) 0.004(3) 0.004(3) -0.001(3)
C99 0.033(2) 0.039(4) 0.020(4) 0.014(2) 0.011(2) 0.002(2)
C100 0.034(3) 0.034(4) 0.027(4) 0.010(3) 0.012(3) 0.010(2)
C101 0.036(3) 0.028(3) 0.016(3) 0.004(2) 0.009(3) 0.004(2)
C102 0.024(3) 0.022(4) 0.019(4) 0.003(2) 0.000(3) 0.007(2)
C103 0.035(3) 0.058(3) 0.059(4) -0.005(4) 0.020(2) -0.002(3)
C104 0.071(4) 0.023(4) 0.030(3) -0.004(2) 0.024(3) -0.005(2)
B2 0.0313(19) 0.026(2) 0.021(3) -0.0042(17) 0.0064(15) -0.008(3)
C105 0.036(5) 0.065(6) 0.071(4) 0.036(3) -0.001(3) -0.018(3)
C106 0.053(5) 0.072(6) 0.055(4) 0.026(4) 0.022(3) -0.022(4)
C107 0.069(6) 0.070(7) 0.064(5) 0.024(4) -0.024(4) -0.032(4)
C108 0.072(6) 0.060(6) 0.125(7) 0.039(5) 0.035(5) -0.019(5)
C109 0.142(10) 0.041(6) 0.097(6) 0.010(5) 0.073(6) -0.021(4)
C110 0.109(7) 0.065(6) 0.075(5) 0.012(4) 0.019(5) -0.055(4)
F50 0.070(4) 0.091(4) 0.280(7) -0.086(5) -0.032(4) -0.007(3)
C111 0.022(4) 0.059(5) 0.110(5) -0.015(3) 0.024(4) -0.015(4)
C112 0.116(8) 0.040(5) 0.112(5) 0.021(4) 0.086(5) 0.017(4)
C113 0.107(8) 0.102(7) 0.052(5) 0.007(4) 0.038(4) 0.075(5)
C114 0.018(4) 0.103(6) 0.092(5) -0.038(5) -0.008(4) 0.014(5)
C115 0.051(6) 0.040(4) 0.092(6) -0.013(3) 0.047(4) -0.008(3)
C116 0.068(6) 0.047(4) 0.044(4) -0.001(3) 0.015(3) 0.023(4)
F51 0.391(12) 0.216(9) 0.170(7) 0.058(6) 0.153(8) -0.019(9)
C117 0.087(6) 0.037(5) 0.089(6) 0.010(4) -0.022(6) -0.009(5)
C118 0.165(10) 0.047(5) 0.079(6) 0.004(5) 0.004(6) 0.029(6)
C119 0.059(6) 0.083(6) 0.094(6) 0.025(4) 0.018(6) 0.020(5)
C120 0.091(7) 0.070(7) 0.140(8) -0.003(5) 0.012(8) -0.037(6)
C121 0.216(13) 0.041(6) 0.127(8) -0.032(6) 0.058(9) 0.003(7)
C122 0.063(6) 0.058(6) 0.097(6) 0.007(4) 0.019(6) 0.025(5)
F106 0.054(3) 0.141(5) 0.151(5) 0.091(4) 0.007(3) 0.017(3)

loop_
_atom_type_symbol
_atom_type_description
_atom_type_scat_dispersion_real
_atom_type_scat_dispersion_imag
_atom_type_scat_source
C C 0.0033 0.0016 'International Tables Vol C Tables 4.2.6.8 and 6.1.1.4'
H H 0.0000 0.0000 'International Tables Vol C Tables 4.2.6.8 and 6.1.1.4'
B B 0.0013 0.0007 'International Tables Vol C Tables 4.2.6.8 and 6.1.1.4'
Co Co 0.3494 0.9721 'International Tables Vol C Tables 4.2.6.8 and 6.1.1.4'
F F 0.0171 0.0103 'International Tables Vol C Tables 4.2.6.8 and 6.1.1.4'
Ga Ga 0.2307 1.6083 'International Tables Vol C Tables 4.2.6.8 and 6.1.1.4'

loop_
_geom_angle_atom_site_label_1
_geom_angle_atom_site_label_2
_geom_angle_atom_site_label_3
_geom_angle
_geom_angle_site_symmetry_1
_geom_angle_site_symmetry_3
_geom_angle_publ_flag
C15 Ga1 C12 61.2(2) . . ?
C15 Ga1 C11 36.8(2) . . ?
C12 Ga1 C11 36.6(2) . . ?
C15 Ga1 C14 36.3(3) . . ?
C12 Ga1 C14 61.7(2) . . ?
C11 Ga1 C14 61.3(3) . . ?
C15 Ga1 C13 59.9(3) . . ?
C12 Ga1 C13 37.2(2) . . ?
C11 Ga1 C13 60.7(3) . . ?
C14 Ga1 C13 35.8(2) . . ?
C15 Ga1 Co1 152.57(17) . . ?
C12 Ga1 Co1 145.56(18) . . ?
C11 Ga1 Co1 153.90(18) . . ?
C14 Ga1 Co1 143.78(19) . . ?
C13 Ga1 Co1 141.25(18) . . ?
C22 Ga2 C21 37.1(2) . . ?
C22 Ga2 C25 61.6(2) . . ?
C21 Ga2 C25 36.6(2) . . ?
C22 Ga2 C23 37.5(2) . . ?
C21 Ga2 C23 62.0(2) . . ?
C25 Ga2 C23 61.6(3) . . ?
C22 Ga2 C24 62.6(2) . . ?
C21 Ga2 C24 62.2(3) . . ?
C25 Ga2 C24 37.2(2) . . ?
C23 Ga2 C24 37.3(2) . . ?
C22 Ga2 Co1 149.96(16) . . ?
C21 Ga2 Co1 149.73(18) . . ?
C25 Ga2 Co1 146.1(2) . . ?
C23 Ga2 Co1 146.36(17) . . ?
C24 Ga2 Co1 143.42(19) . . ?
C35 Ga3 C31 36.8(2) . . ?
C35 Ga3 C32 61.8(2) . . ?
C31 Ga3 C32 37.8(2) . . ?
C35 Ga3 C33 61.0(2) . . ?
C31 Ga3 C33 61.8(2) . . ?
C32 Ga3 C33 36.6(2) . . ?
C35 Ga3 C34 37.1(2) . . ?
C31 Ga3 C34 61.9(2) . . ?
C32 Ga3 C34 61.2(2) . . ?
C33 Ga3 C34 36.0(2) . . ?
C35 Ga3 Co1 154.08(16) . . ?
C31 Ga3 Co1 151.53(17) . . ?
C32 Ga3 Co1 143.07(19) . . ?
C33 Ga3 Co1 140.62(18) . . ?
C34 Ga3 Co1 146.03(17) . . ?
C3 Co1 C4 40.6(2) . . ?
C3 Co1 C2 39.3(2) . . ?
C4 Co1 C2 67.2(3) . . ?
C3 Co1 C1 66.2(3) . . ?
C4 Co1 C1 67.3(3) . . ?
C2 Co1 C1 39.0(2) . . ?
C3 Co1 C5 66.5(2) . . ?
C4 Co1 C5 39.8(2) . . ?
C2 Co1 C5 65.9(3) . . ?
C1 Co1 C5 39.7(3) . . ?
C3 Co1 Ga2 91.32(18) . . ?
C4 Co1 Ga2 95.27(18) . . ?
C2 Co1 Ga2 122.2(2) . . ?
C1 Co1 Ga2 157.47(19) . . ?
C5 Co1 Ga2 131.41(19) . . ?
C3 Co1 Ga3 148.32(18) . . ?
C4 Co1 Ga3 107.68(18) . . ?
C2 Co1 Ga3 145.9(2) . . ?
C1 Co1 Ga3 107.0(2) . . ?
C5 Co1 Ga3 88.43(18) . . ?
Ga2 Co1 Ga3 91.48(5) . . ?
C3 Co1 Ga1 118.24(18) . . ?
C4 Co1 Ga1 157.36(19) . . ?
C2 Co1 Ga1 90.63(18) . . ?
C1 Co1 Ga1 98.6(2) . . ?
C5 Co1 Ga1 135.57(19) . . ?
Ga2 Co1 Ga1 92.97(5) . . ?
Ga3 Co1 Ga1 93.11(5) . . ?
C2 C1 C5 108.0(6) . . ?
C2 C1 C6 125.6(7) . . ?
C5 C1 C6 126.2(7) . . ?
C2 C1 Co1 70.4(4) . . ?
C5 C1 Co1 70.6(4) . . ?
C6 C1 Co1 127.9(5) . . ?
C1 C2 C3 109.1(6) . . ?
C1 C2 C7 126.6(7) . . ?
C3 C2 C7 123.3(6) . . ?
C1 C2 Co1 70.6(4) . . ?
C3 C2 Co1 70.0(4) . . ?
C7 C2 Co1 134.6(5) . . ?
C2 C3 C4 108.3(6) . . ?
C2 C3 C8 125.5(6) . . ?
C4 C3 C8 125.5(6) . . ?
C2 C3 Co1 70.7(4) . . ?
C4 C3 Co1 69.7(3) . . ?
C8 C3 Co1 132.6(5) . . ?
C5 C4 C3 106.1(6) . . ?
C5 C4 C9 124.7(6) . . ?
C3 C4 C9 128.4(6) . . ?
C5 C4 Co1 70.9(3) . . ?
C3 C4 Co1 69.7(3) . . ?
C9 C4 Co1 131.9(5) . . ?
C4 C5 C1 108.5(6) . . ?
C4 C5 C10 123.4(6) . . ?
C1 C5 C10 126.7(6) . . ?
C4 C5 Co1 69.2(3) . . ?
C1 C5 Co1 69.7(4) . . ?
C10 C5 Co1 137.8(5) . . ?
C1 C6 H6A 109.5 . . ?
C1 C6 H6B 109.5 . . ?
H6A C6 H6B 109.5 . . ?
C1 C6 H6C 109.5 . . ?
H6A C6 H6C 109.5 . . ?
H6B C6 H6C 109.5 . . ?
C2 C7 H7A 109.5 . . ?
C2 C7 H7B 109.5 . . ?
H7A C7 H7B 109.5 . . ?
C2 C7 H7C 109.5 . . ?
H7A C7 H7C 109.5 . . ?
H7B C7 H7C 109.5 . . ?
C3 C8 H8A 109.5 . . ?
C3 C8 H8B 109.5 . . ?
H8A C8 H8B 109.5 . . ?
C3 C8 H8C 109.5 . . ?
H8A C8 H8C 109.5 . . ?
H8B C8 H8C 109.5 . . ?
C4 C9 H9A 109.5 . . ?
C4 C9 H9B 109.5 . . ?
H9A C9 H9B 109.5 . . ?
C4 C9 H9C 109.5 . . ?
H9A C9 H9C 109.5 . . ?
H9B C9 H9C 109.5 . . ?
C5 C10 H10A 109.5 . . ?
C5 C10 H10B 109.5 . . ?
H10A C10 H10B 109.5 . . ?
C5 C10 H10C 109.5 . . ?
H10A C10 H10C 109.5 . . ?
H10B C10 H10C 109.5 . . ?
C12 C11 C15 107.6(7) . . ?
C12 C11 C16 127.5(8) . . ?
C15 C11 C16 124.7(8) . . ?
C12 C11 Ga1 71.2(4) . . ?
C15 C11 Ga1 71.1(4) . . ?
C16 C11 Ga1 127.4(5) . . ?
C11 C12 C13 106.7(6) . . ?
C11 C12 C17 126.3(8) . . ?
C13 C12 C17 126.0(8) . . ?
C11 C12 Ga1 72.2(4) . . ?
C13 C12 Ga1 72.9(4) . . ?
C17 C12 Ga1 128.9(5) . . ?
C14 C13 C12 109.1(7) . . ?
C14 C13 C18 126.3(7) . . ?
C12 C13 C18 123.7(8) . . ?
C14 C13 Ga1 71.8(4) . . ?
C12 C13 Ga1 69.9(4) . . ?
C18 C13 Ga1 132.8(5) . . ?
C13 C14 C15 107.0(6) . . ?
C13 C14 C19 126.8(8) . . ?
C15 C14 C19 125.6(8) . . ?
C13 C14 Ga1 72.4(4) . . ?
C15 C14 Ga1 70.5(4) . . ?
C19 C14 Ga1 129.1(5) . . ?
C14 C15 C11 109.5(6) . . ?
C14 C15 C20 127.0(8) . . ?
C11 C15 C20 122.2(8) . . ?
C14 C15 Ga1 73.1(4) . . ?
C11 C15 Ga1 72.2(4) . . ?
C20 C15 Ga1 131.6(5) . . ?
C11 C16 H16A 109.5 . . ?
C11 C16 H16B 109.5 . . ?
H16A C16 H16B 109.5 . . ?
C11 C16 H16C 109.5 . . ?
H16A C16 H16C 109.5 . . ?
H16B C16 H16C 109.5 . . ?
C12 C17 H17A 109.5 . . ?
C12 C17 H17B 109.5 . . ?
H17A C17 H17B 109.5 . . ?
C12 C17 H17C 109.5 . . ?
H17A C17 H17C 109.5 . . ?
H17B C17 H17C 109.5 . . ?
C13 C18 H18A 109.5 . . ?
C13 C18 H18B 109.5 . . ?
H18A C18 H18B 109.5 . . ?
C13 C18 H18C 109.5 . . ?
H18A C18 H18C 109.5 . . ?
H18B C18 H18C 109.5 . . ?
C14 C19 H19A 109.5 . . ?
C14 C19 H19B 109.5 . . ?
H19A C19 H19B 109.5 . . ?
C14 C19 H19C 109.5 . . ?
H19A C19 H19C 109.5 . . ?
H19B C19 H19C 109.5 . . ?
C15 C20 H20A 109.5 . . ?
C15 C20 H20B 109.5 . . ?
H20A C20 H20B 109.5 . . ?
C15 C20 H20C 109.5 . . ?
H20A C20 H20C 109.5 . . ?
H20B C20 H20C 109.5 . . ?
C25 C21 C22 108.0(6) . . ?
C25 C21 C26 127.2(7) . . ?
C22 C21 C26 124.7(7) . . ?
C25 C21 Ga2 71.8(4) . . ?
C22 C21 Ga2 70.8(4) . . ?
C26 C21 Ga2 126.5(5) . . ?
C21 C22 C23 108.0(6) . . ?
C21 C22 C27 124.2(7) . . ?
C23 C22 C27 127.6(7) . . ?
C21 C22 Ga2 72.1(4) . . ?
C23 C22 Ga2 72.1(4) . . ?
C27 C22 Ga2 125.8(4) . . ?
C22 C23 C24 108.3(6) . . ?
C22 C23 C28 128.0(7) . . ?
C24 C23 C28 123.5(7) . . ?
C22 C23 Ga2 70.4(4) . . ?
C24 C23 Ga2 72.1(4) . . ?
C28 C23 Ga2 127.0(5) . . ?
C25 C24 C23 105.9(6) . . ?
C25 C24 C29 128.3(7) . . ?
C23 C24 C29 125.2(7) . . ?
C25 C24 Ga2 70.5(4) . . ?
C23 C24 Ga2 70.6(4) . . ?
C29 C24 Ga2 130.6(5) . . ?
C21 C25 C24 109.8(6) . . ?
C21 C25 C30 125.2(7) . . ?
C24 C25 C30 124.6(7) . . ?
C21 C25 Ga2 71.6(4) . . ?
C24 C25 Ga2 72.3(4) . . ?
C30 C25 Ga2 128.7(5) . . ?
C21 C26 H26A 109.5 . . ?
C21 C26 H26B 109.5 . . ?
H26A C26 H26B 109.5 . . ?
C21 C26 H26C 109.5 . . ?
H26A C26 H26C 109.5 . . ?
H26B C26 H26C 109.5 . . ?
C22 C27 H27A 109.5 . . ?
C22 C27 H27B 109.5 . . ?
H27A C27 H27B 109.5 . . ?
C22 C27 H27C 109.5 . . ?
H27A C27 H27C 109.5 . . ?
H27B C27 H27C 109.5 . . ?
C23 C28 H28A 109.5 . . ?
C23 C28 H28B 109.5 . . ?
H28A C28 H28B 109.5 . . ?
C23 C28 H28C 109.5 . . ?
H28A C28 H28C 109.5 . . ?
H28B C28 H28C 109.5 . . ?
C24 C29 H29A 109.5 . . ?
C24 C29 H29B 109.5 . . ?
H29A C29 H29B 109.5 . . ?
C24 C29 H29C 109.5 . . ?
H29A C29 H29C 109.5 . . ?
H29B C29 H29C 109.5 . . ?
C25 C30 H30A 109.5 . . ?
C25 C30 H30B 109.5 . . ?
H30A C30 H30B 109.5 . . ?
C25 C30 H30C 109.5 . . ?
H30A C30 H30C 109.5 . . ?
H30B C30 H30C 109.5 . . ?
C35 C31 C32 107.1(6) . . ?
C35 C31 C36 125.3(7) . . ?
C32 C31 C36 127.1(6) . . ?
C35 C31 Ga3 71.6(4) . . ?
C32 C31 Ga3 71.9(4) . . ?
C36 C31 Ga3 128.3(4) . . ?
C33 C32 C31 106.9(6) . . ?
C33 C32 C37 126.5(7) . . ?
C31 C32 C37 126.6(7) . . ?
C33 C32 Ga3 71.8(4) . . ?
C31 C32 Ga3 70.3(4) . . ?
C37 C32 Ga3 123.5(5) . . ?
C34 C33 C32 109.9(6) . . ?
C34 C33 C38 127.1(7) . . ?
C32 C33 C38 121.6(6) . . ?
C34 C33 Ga3 72.8(4) . . ?
C32 C33 Ga3 71.6(4) . . ?
C38 C33 Ga3 132.7(5) . . ?
C33 C34 C35 107.0(6) . . ?
C33 C34 C39 128.5(7) . . ?
C35 C34 C39 124.5(7) . . ?
C33 C34 Ga3 71.3(4) . . ?
C35 C34 Ga3 69.8(4) . . ?
C39 C34 Ga3 124.5(5) . . ?
C31 C35 C34 109.1(6) . . ?
C31 C35 C40 125.3(6) . . ?
C34 C35 C40 124.3(6) . . ?
C31 C35 Ga3 71.6(4) . . ?
C34 C35 Ga3 73.1(4) . . ?
C40 C35 Ga3 132.1(4) . . ?
C31 C36 H36A 109.5 . . ?
C31 C36 H36B 109.5 . . ?
H36A C36 H36B 109.5 . . ?
C31 C36 H36C 109.5 . . ?
H36A C36 H36C 109.5 . . ?
H36B C36 H36C 109.5 . . ?
C32 C37 H37A 109.5 . . ?
C32 C37 H37B 109.5 . . ?
H37A C37 H37B 109.5 . . ?
C32 C37 H37C 109.5 . . ?
H37A C37 H37C 109.5 . . ?
H37B C37 H37C 109.5 . . ?
C33 C38 H38A 109.5 . . ?
C33 C38 H38B 109.5 . . ?
H38A C38 H38B 109.5 . . ?
C33 C38 H38C 109.5 . . ?
H38A C38 H38C 109.5 . . ?
H38B C38 H38C 109.5 . . ?
C34 C39 H39A 109.5 . . ?
C34 C39 H39B 109.5 . . ?
H39A C39 H39B 109.5 . . ?
C34 C39 H39C 109.5 . . ?
H39A C39 H39C 109.5 . . ?
H39B C39 H39C 109.5 . . ?
C35 C40 H40A 109.5 . . ?
C35 C40 H40B 109.5 . . ?
H40A C40 H40B 109.5 . . ?
C35 C40 H40C 109.5 . . ?
H40A C40 H40C 109.5 . . ?
H40B C40 H40C 109.5 . . ?
C42 C41 C46 113.3(6) . . ?
C42 C41 B1 122.2(6) . . ?
C46 C41 B1 124.3(6) . . ?
C43 C42 C41 122.5(6) . . ?
C43 C42 H42A 118.7 . . ?
C41 C42 H42A 118.7 . . ?
C42 C43 C44 121.3(7) . . ?
C42 C43 C47 117.8(6) . . ?
C44 C43 C47 120.9(6) . . ?
C45 C44 C43 118.2(6) . . ?
C45 C44 H44A 120.9 . . ?
C43 C44 H44A 120.9 . . ?
C44 C45 C46 120.2(6) . . ?
C44 C45 C48 120.4(7) . . ?
C46 C45 C48 119.3(7) . . ?
C45 C46 C41 124.4(6) . . ?
C45 C46 H46A 117.8 . . ?
C41 C46 H46A 117.8 . . ?
F1 C47 F2 104.0(6) . . ?
F1 C47 F3 105.8(7) . . ?
F2 C47 F3 104.5(6) . . ?
F1 C47 C43 112.8(6) . . ?
F2 C47 C43 114.6(6) . . ?
F3 C47 C43 114.1(6) . . ?
F4 C48 F6 109.4(8) . . ?
F4 C48 F5 99.6(9) . . ?
F6 C48 F5 94.7(7) . . ?
F4 C48 C45 120.9(7) . . ?
F6 C48 C45 114.8(8) . . ?
F5 C48 C45 113.4(7) . . ?
C50 C49 C54 115.9(5) . . ?
C50 C49 B1 121.5(5) . . ?
C54 C49 B1 122.0(5) . . ?
C49 C50 C51 123.2(6) . . ?
C49 C50 H50A 118.4 . . ?
C51 C50 H50A 118.4 . . ?
C50 C51 C52 118.7(6) . . ?
C50 C51 C55 121.6(6) . . ?
C52 C51 C55 119.7(6) . . ?
C53 C52 C51 119.6(6) . . ?
C53 C52 H52A 120.2 . . ?
C51 C52 H52A 120.2 . . ?
C52 C53 C54 120.3(6) . . ?
C52 C53 C56 119.5(6) . . ?
C54 C53 C56 120.2(6) . . ?
C53 C54 C49 122.2(6) . . ?
C53 C54 H54A 118.9 . . ?
C49 C54 H54A 118.9 . . ?
F8 C55 F7 107.3(7) . . ?
F8 C55 F9 104.9(7) . . ?
F7 C55 F9 103.6(6) . . ?
F8 C55 C51 115.3(6) . . ?
F7 C55 C51 113.6(6) . . ?
F9 C55 C51 111.2(6) . . ?
F10 C56 F11 107.9(6) . . ?
F10 C56 F12 105.0(6) . . ?
F11 C56 F12 102.1(6) . . ?
F10 C56 C53 114.9(6) . . ?
F11 C56 C53 112.6(6) . . ?
F12 C56 C53 113.2(6) . . ?
C62 C57 C58 117.4(6) . . ?
C62 C57 B1 118.9(6) . . ?
C58 C57 B1 123.5(5) . . ?
C57 C58 C59 120.1(6) . . ?
C57 C58 H58A 120.0 . . ?
C59 C58 H58A 120.0 . . ?
C60 C59 C58 121.7(6) . . ?
C60 C59 C63 119.2(6) . . ?
C58 C59 C63 119.1(6) . . ?
C59 C60 C61 118.6(6) . . ?
C59 C60 H60A 120.7 . . ?
C61 C60 H60A 120.7 . . ?
C62 C61 C60 119.3(6) . . ?
C62 C61 C64 120.3(6) . . ?
C60 C61 C64 120.4(6) . . ?
C57 C62 C61 122.8(6) . . ?
C57 C62 H62A 118.6 . . ?
C61 C62 H62A 118.6 . . ?
F13 C63 F14 105.7(6) . . ?
F13 C63 F15 105.5(6) . . ?
F14 C63 F15 107.4(6) . . ?
F13 C63 C59 112.3(6) . . ?
F14 C63 C59 112.4(6) . . ?
F15 C63 C59 113.0(6) . . ?
F17 C64 F16 106.3(6) . . ?
F17 C64 F18 104.7(6) . . ?
F16 C64 F18 106.8(6) . . ?
F17 C64 C61 113.6(6) . . ?
F16 C64 C61 113.6(6) . . ?
F18 C64 C61 111.2(6) . . ?
C66 C65 C70 116.1(7) . . ?
C66 C65 B1 120.9(6) . . ?
C70 C65 B1 122.7(6) . . ?
C65 C66 C67 121.7(7) . . ?
C65 C66 H66A 119.2 . . ?
C67 C66 H66A 119.2 . . ?
C68 C67 C66 119.7(6) . . ?
C68 C67 C71 121.7(7) . . ?
C66 C67 C71 118.5(7) . . ?
C67 C68 C69 118.8(7) . . ?
C67 C68 H68A 120.6 . . ?
C69 C68 H68A 120.6 . . ?
C70 C69 C68 120.7(7) . . ?
C70 C69 C72 121.9(7) . . ?
C68 C69 C72 117.3(7) . . ?
C69 C70 C65 123.1(7) . . ?
C69 C70 H70A 118.5 . . ?
C65 C70 H70A 118.5 . . ?
F21 C71 F20 108.6(8) . . ?
F21 C71 F19 105.3(8) . . ?
F20 C71 F19 105.7(8) . . ?
F21 C71 C67 112.4(8) . . ?
F20 C71 C67 112.1(7) . . ?
F19 C71 C67 112.3(8) . . ?
F24 C72 F22 107.8(7) . . ?
F24 C72 F23 105.4(7) . . ?
F22 C72 F23 104.6(6) . . ?
F24 C72 C69 114.7(7) . . ?
F22 C72 C69 111.7(6) . . ?
F23 C72 C69 112.0(6) . . ?
C41 B1 C49 113.6(6) . . ?
C41 B1 C65 113.0(6) . . ?
C49 B1 C65 102.9(5) . . ?
C41 B1 C57 103.6(5) . . ?
C49 B1 C57 113.5(5) . . ?
C65 B1 C57 110.4(5) . . ?
C74 C73 C78 113.4(6) . . ?
C74 C73 B2 125.2(6) . . ?
C78 C73 B2 121.1(6) . . ?
C75 C74 C73 122.2(6) . . ?
C75 C74 H74A 118.9 . . ?
C73 C74 H74A 118.9 . . ?
C76 C75 C74 122.0(6) . . ?
C76 C75 C79 119.0(6) . . ?
C74 C75 C79 119.0(6) . . ?
C77 C76 C75 117.6(6) . . ?
C77 C76 H76A 121.2 . . ?
C75 C76 H76A 121.2 . . ?
C78 C77 C76 121.3(6) . . ?
C78 C77 C80 117.1(6) . . ?
C76 C77 C80 121.6(6) . . ?
C77 C78 C73 123.5(6) . . ?
C77 C78 H78A 118.2 . . ?
C73 C78 H78A 118.2 . . ?
F27 C79 F25 105.7(6) . . ?
F27 C79 F26 105.7(6) . . ?
F25 C79 F26 105.7(5) . . ?
F27 C79 C75 113.7(5) . . ?
F25 C79 C75 113.2(6) . . ?
F26 C79 C75 112.2(6) . . ?
F30 C80 F28 106.5(6) . . ?
F30 C80 F29 105.8(6) . . ?
F28 C80 F29 107.0(6) . . ?
F30 C80 C77 112.4(6) . . ?
F28 C80 C77 112.4(6) . . ?
F29 C80 C77 112.2(6) . . ?
C82 C81 C86 115.7(5) . . ?
C82 C81 B2 120.4(5) . . ?
C86 C81 B2 123.3(5) . . ?
C83 C82 C81 123.6(6) . . ?
C83 C82 H82A 118.2 . . ?
C81 C82 H82A 118.2 . . ?
C84 C83 C82 118.0(6) . . ?
C84 C83 C87 122.0(6) . . ?
C82 C83 C87 120.0(6) . . ?
C85 C84 C83 120.5(6) . . ?
C85 C84 H84A 119.8 . . ?
C83 C84 H84A 119.8 . . ?
C84 C85 C86 121.6(6) . . ?
C84 C85 C88 120.3(6) . . ?
C86 C85 C88 118.1(6) . . ?
C81 C86 C85 120.5(6) . . ?
C81 C86 H86A 119.7 . . ?
C85 C86 H86A 119.7 . . ?
F33 C87 F32 106.6(6) . . ?
F33 C87 F31 105.9(6) . . ?
F32 C87 F31 104.1(6) . . ?
F33 C87 C83 113.7(6) . . ?
F32 C87 C83 113.4(6) . . ?
F31 C87 C83 112.3(6) . . ?
F36 C88 F34 107.2(7) . . ?
F36 C88 F35 106.4(6) . . ?
F34 C88 F35 105.5(6) . . ?
F36 C88 C85 113.5(6) . . ?
F34 C88 C85 111.5(7) . . ?
F35 C88 C85 112.1(7) . . ?
C90 C89 C94 114.8(6) . . ?
C90 C89 B2 122.6(6) . . ?
C94 C89 B2 122.4(6) . . ?
C91 C90 C89 123.0(7) . . ?
C91 C90 H90A 118.5 . . ?
C89 C90 H90A 118.5 . . ?
C92 C91 C90 120.9(7) . . ?
C92 C91 C95 120.6(8) . . ?
C90 C91 C95 118.4(7) . . ?
C91 C92 C93 118.4(7) . . ?
C91 C92 H92A 120.8 . . ?
C93 C92 H92A 120.8 . . ?
C94 C93 C92 120.5(7) . . ?
C94 C93 C96 119.5(7) . . ?
C92 C93 C96 120.0(8) . . ?
C93 C94 C89 122.3(7) . . ?
C93 C94 H94A 118.9 . . ?
C89 C94 H94A 118.9 . . ?
F38 C95 F37 106.3(9) . . ?
F38 C95 F39 108.9(9) . . ?
F37 C95 F39 103.1(8) . . ?
F38 C95 C91 114.3(8) . . ?
F37 C95 C91 113.3(8) . . ?
F39 C95 C91 110.2(8) . . ?
F40 C96 F42 106.3(8) . . ?
F40 C96 F41 106.2(7) . . ?
F42 C96 F41 106.0(8) . . ?
F40 C96 C93 112.9(7) . . ?
F42 C96 C93 112.0(7) . . ?
F41 C96 C93 112.9(7) . . ?
C102 C97 C98 114.3(6) . . ?
C102 C97 B2 125.3(5) . . ?
C98 C97 B2 120.3(6) . . ?
C97 C98 C99 123.1(7) . . ?
C97 C98 H98A 118.5 . . ?
C99 C98 H98A 118.5 . . ?
C100 C99 C98 121.6(6) . . ?
C100 C99 C103 118.5(6) . . ?
C98 C99 C103 119.9(7) . . ?
C99 C100 C101 117.1(6) . . ?
C99 C100 H10D 121.5 . . ?
C101 C100 H10D 121.5 . . ?
C102 C101 C100 119.0(6) . . ?
C102 C101 C104 121.2(6) . . ?
C100 C101 C104 119.8(6) . . ?
C97 C102 C101 124.9(6) . . ?
C97 C102 H10E 117.6 . . ?
C101 C102 H10E 117.6 . . ?
F44 C103 F45 106.9(7) . . ?
F44 C103 F43 107.1(7) . . ?
F45 C103 F43 104.1(6) . . ?
F44 C103 C99 113.8(7) . . ?
F45 C103 C99 113.6(7) . . ?
F43 C103 C99 110.7(6) . . ?
F48 C104 F46 109.4(7) . . ?
F48 C104 F47 102.3(7) . . ?
F46 C104 F47 100.6(6) . . ?
F48 C104 C101 117.7(6) . . ?
F46 C104 C101 112.4(6) . . ?
F47 C104 C101 112.8(7) . . ?
C73 B2 C89 111.8(6) . . ?
C73 B2 C97 104.4(5) . . ?
C89 B2 C97 111.1(5) . . ?
C73 B2 C81 114.5(5) . . ?
C89 B2 C81 103.2(5) . . ?
C97 B2 C81 112.2(5) . . ?
F106 C105 C106 118.3(6) . . ?
F106 C105 C110 121.7(6) . . ?
C106 C105 C110 120.0 . . ?
C107 C106 C105 120.0 . . ?
C107 C106 H10F 120.0 . . ?
C105 C106 H10F 120.0 . . ?
C106 C107 C108 120.0 . . ?
C106 C107 H10G 120.0 . . ?
C108 C107 H10G 120.0 . . ?
C109 C108 C107 120.0 . . ?
C109 C108 H10H 120.0 . . ?
C107 C108 H10H 120.0 . . ?
C110 C109 C108 120.0 . . ?
C110 C109 H10I 120.0 . . ?
C108 C109 H10I 120.0 . . ?
C109 C110 C105 120.0 . . ?
C109 C110 H11A 120.0 . . ?
C105 C110 H11A 120.0 . . ?
F50 C111 C112 115.2(6) . . ?
F50 C111 C116 124.7(6) . . ?
C112 C111 C116 120.0 . . ?
C113 C112 C111 120.0 . . ?
C113 C112 H11B 120.0 . . ?
C111 C112 H11B 120.0 . . ?
C112 C113 C114 120.0 . . ?
C112 C113 H11C 120.0 . . ?
C114 C113 H11C 120.0 . . ?
C115 C114 C113 120.0 . . ?
C115 C114 H11D 120.0 . . ?
C113 C114 H11D 120.0 . . ?
C114 C115 C116 120.0 . . ?
C114 C115 H11E 120.0 . . ?
C116 C115 H11E 120.0 . . ?
C115 C116 C111 120.0 . . ?
C115 C116 H11F 120.0 . . ?
C111 C116 H11F 120.0 . . ?
C118 C117 C122 120.0 . . ?
C118 C117 H11H 120.0 . . ?
C122 C117 H11H 120.0 . . ?
C117 C118 C119 120.0 . . ?
C117 C118 H11G 120.0 . . ?
C119 C118 H11G 120.0 . . ?
F51 C119 C118 120.5(7) . . ?
F51 C119 C120 119.4(7) . . ?
C118 C119 C120 120.0 . . ?
C121 C120 C119 120.0 . . ?
C121 C120 H12A 120.0 . . ?
C119 C120 H12A 120.0 . . ?
C122 C121 C120 120.0 . . ?
C122 C121 H12B 120.0 . . ?
C120 C121 H12B 120.0 . . ?
C121 C122 C117 120.0 . . ?
C121 C122 H12C 120.0 . . ?
C117 C122 H12C 120.0 . . ?

loop_
_geom_bond_atom_site_label_1
_geom_bond_atom_site_label_2
_geom_bond_distance
_geom_bond_site_symmetry_2
_geom_bond_publ_flag
Ga1 C15 2.237(7) . ?
Ga1 C12 2.238(7) . ?
Ga1 C11 2.251(7) . ?
Ga1 C14 2.271(7) . ?
Ga1 C13 2.278(7) . ?
Ga1 Co1 2.3168(16) . ?
Ga2 C22 2.207(7) . ?
Ga2 C21 2.223(6) . ?
Ga2 C25 2.226(6) . ?
Ga2 C23 2.229(7) . ?
Ga2 C24 2.249(7) . ?
Ga2 Co1 2.2798(13) . ?
Ga3 C35 2.236(7) . ?
Ga3 C31 2.236(7) . ?
Ga3 C32 2.258(6) . ?
Ga3 C33 2.260(6) . ?
Ga3 C34 2.279(7) . ?
Ga3 Co1 2.2935(13) . ?
Co1 C3 2.071(6) . ?
Co1 C4 2.072(6) . ?
Co1 C2 2.080(7) . ?
Co1 C1 2.082(7) . ?
Co1 C5 2.094(6) . ?
C1 C2 1.389(9) . ?
C1 C5 1.419(9) . ?
C1 C6 1.517(8) . ?
C2 C3 1.394(8) . ?
C2 C7 1.506(9) . ?
C3 C4 1.439(8) . ?
C3 C8 1.507(7) . ?
C4 C5 1.418(8) . ?
C4 C9 1.494(8) . ?
C5 C10 1.505(8) . ?
C6 H6A 0.9800 . ?
C6 H6B 0.9800 . ?
C6 H6C 0.9800 . ?
C7 H7A 0.9800 . ?
C7 H7B 0.9800 . ?
C7 H7C 0.9800 . ?
C8 H8A 0.9800 . ?
C8 H8B 0.9800 . ?
C8 H8C 0.9800 . ?
C9 H9A 0.9800 . ?
C9 H9B 0.9800 . ?
C9 H9C 0.9800 . ?
C10 H10A 0.9800 . ?
C10 H10B 0.9800 . ?
C10 H10C 0.9800 . ?
C11 C12 1.411(10) . ?
C11 C15 1.416(9) . ?
C11 C16 1.545(10) . ?
C12 C13 1.441(9) . ?
C12 C17 1.498(9) . ?
C13 C14 1.397(9) . ?
C13 C18 1.505(10) . ?
C14 C15 1.406(10) . ?
C14 C19 1.490(9) . ?
C15 C20 1.509(9) . ?
C16 H16A 0.9800 . ?
C16 H16B 0.9800 . ?
C16 H16C 0.9800 . ?
C17 H17A 0.9800 . ?
C17 H17B 0.9800 . ?
C17 H17C 0.9800 . ?
C18 H18A 0.9800 . ?
C18 H18B 0.9800 . ?
C18 H18C 0.9800 . ?
C19 H19A 0.9800 . ?
C19 H19B 0.9800 . ?
C19 H19C 0.9800 . ?
C20 H20A 0.9800 . ?
C20 H20B 0.9800 . ?
C20 H20C 0.9800 . ?
C21 C25 1.398(9) . ?
C21 C22 1.410(8) . ?
C21 C26 1.466(8) . ?
C22 C23 1.426(9) . ?
C22 C27 1.476(9) . ?
C23 C24 1.432(9) . ?
C23 C28 1.505(9) . ?
C24 C25 1.427(9) . ?
C24 C29 1.526(9) . ?
C25 C30 1.543(9) . ?
C26 H26A 0.9800 . ?
C26 H26B 0.9800 . ?
C26 H26C 0.9800 . ?
C27 H27A 0.9800 . ?
C27 H27B 0.9800 . ?
C27 H27C 0.9800 . ?
C28 H28A 0.9800 . ?
C28 H28B 0.9800 . ?
C28 H28C 0.9800 . ?
C29 H29A 0.9800 . ?
C29 H29B 0.9800 . ?
C29 H29C 0.9800 . ?
C30 H30A 0.9800 . ?
C30 H30B 0.9800 . ?
C30 H30C 0.9800 . ?
C31 C35 1.412(9) . ?
C31 C32 1.456(9) . ?
C31 C36 1.494(8) . ?
C32 C33 1.420(9) . ?
C32 C37 1.488(9) . ?
C33 C34 1.402(9) . ?
C33 C38 1.550(8) . ?
C34 C35 1.437(9) . ?
C34 C39 1.466(9) . ?
C35 C40 1.493(9) . ?
C36 H36A 0.9800 . ?
C36 H36B 0.9800 . ?
C36 H36C 0.9800 . ?
C37 H37A 0.9800 . ?
C37 H37B 0.9800 . ?
C37 H37C 0.9800 . ?
C38 H38A 0.9800 . ?
C38 H38B 0.9800 . ?
C38 H38C 0.9800 . ?
C39 H39A 0.9800 . ?
C39 H39B 0.9800 . ?
C39 H39C 0.9800 . ?
C40 H40A 0.9800 . ?
C40 H40B 0.9800 . ?
C40 H40C 0.9800 . ?
F1 C47 1.327(8) . ?
F2 C47 1.335(7) . ?
F3 C47 1.336(8) . ?
F4 C48 1.210(9) . ?
F5 C48 1.346(9) . ?
F6 C48 1.306(9) . ?
F7 C55 1.327(8) . ?
F8 C55 1.281(8) . ?
F9 C55 1.328(9) . ?
F10 C56 1.297(7) . ?
F11 C56 1.328(8) . ?
F12 C56 1.330(8) . ?
F13 C63 1.327(7) . ?
F14 C63 1.331(7) . ?
F15 C63 1.339(8) . ?
F16 C64 1.322(7) . ?
F17 C64 1.320(7) . ?
F18 C64 1.348(8) . ?
F19 C71 1.310(10) . ?
F20 C71 1.296(9) . ?
F21 C71 1.285(10) . ?
F22 C72 1.342(8) . ?
F23 C72 1.352(8) . ?
F24 C72 1.299(8) . ?
C41 C42 1.396(8) . ?
C41 C46 1.400(8) . ?
C41 B1 1.612(9) . ?
C42 C43 1.375(8) . ?
C42 H42A 0.9500 . ?
C43 C44 1.379(8) . ?
C43 C47 1.482(9) . ?
C44 C45 1.353(8) . ?
C44 H44A 0.9500 . ?
C45 C46 1.370(8) . ?
C45 C48 1.447(9) . ?
C46 H46A 0.9500 . ?
C49 C50 1.386(7) . ?
C49 C54 1.390(8) . ?
C49 B1 1.630(9) . ?
C50 C51 1.388(8) . ?
C50 H50A 0.9500 . ?
C51 C52 1.389(8) . ?
C51 C55 1.488(8) . ?
C52 C53 1.373(7) . ?
C52 H52A 0.9500 . ?
C53 C54 1.380(8) . ?
C53 C56 1.484(9) . ?
C54 H54A 0.9500 . ?
C57 C62 1.385(7) . ?
C57 C58 1.407(8) . ?
C57 B1 1.670(9) . ?
C58 C59 1.414(8) . ?
C58 H58A 0.9500 . ?
C59 C60 1.368(8) . ?
C59 C63 1.494(9) . ?
C60 C61 1.416(8) . ?
C60 H60A 0.9500 . ?
C61 C62 1.394(8) . ?
C61 C64 1.477(8) . ?
C62 H62A 0.9500 . ?
C65 C66 1.363(8) . ?
C65 C70 1.395(8) . ?
C65 B1 1.656(10) . ?
C66 C67 1.428(9) . ?
C66 H66A 0.9500 . ?
C67 C68 1.370(9) . ?
C67 C71 1.507(10) . ?
C68 C69 1.372(8) . ?
C68 H68A 0.9500 . ?
C69 C70 1.361(9) . ?
C69 C72 1.492(9) . ?
C70 H70A 0.9500 . ?
F25 C79 1.338(7) . ?
F26 C79 1.346(7) . ?
F27 C79 1.329(7) . ?
F28 C80 1.334(8) . ?
F29 C80 1.345(8) . ?
F30 C80 1.333(7) . ?
F31 C87 1.326(8) . ?
F32 C87 1.321(8) . ?
F33 C87 1.306(7) . ?
F34 C88 1.335(9) . ?
F35 C88 1.336(8) . ?
F36 C88 1.319(8) . ?
F37 C95 1.304(9) . ?
F38 C95 1.269(10) . ?
F39 C95 1.309(10) . ?
F40 C96 1.317(9) . ?
F41 C96 1.332(9) . ?
F42 C96 1.328(10) . ?
F43 C103 1.370(9) . ?
F44 C103 1.285(9) . ?
F45 C103 1.338(8) . ?
F46 C104 1.280(8) . ?
F47 C104 1.318(8) . ?
F48 C104 1.275(7) . ?
C73 C74 1.414(8) . ?
C73 C78 1.425(8) . ?
C73 B2 1.618(9) . ?
C74 C75 1.386(8) . ?
C74 H74A 0.9500 . ?
C75 C76 1.378(8) . ?
C75 C79 1.495(9) . ?
C76 C77 1.371(8) . ?
C76 H76A 0.9500 . ?
C77 C78 1.368(8) . ?
C77 C80 1.508(9) . ?
C78 H78A 0.9500 . ?
C81 C82 1.394(8) . ?
C81 C86 1.400(7) . ?
C81 B2 1.656(9) . ?
C82 C83 1.394(8) . ?
C82 H82A 0.9500 . ?
C83 C84 1.383(7) . ?
C83 C87 1.473(9) . ?
C84 C85 1.340(8) . ?
C84 H84A 0.9500 . ?
C85 C86 1.400(8) . ?
C85 C88 1.499(8) . ?
C86 H86A 0.9500 . ?
C89 C90 1.384(8) . ?
C89 C94 1.416(8) . ?
C89 B2 1.629(10) . ?
C90 C91 1.384(10) . ?
C90 H90A 0.9500 . ?
C91 C92 1.355(9) . ?
C91 C95 1.511(11) . ?
C92 C93 1.394(9) . ?
C92 H92A 0.9500 . ?
C93 C94 1.373(9) . ?
C93 C96 1.491(10) . ?
C94 H94A 0.9500 . ?
C97 C102 1.364(8) . ?
C97 C98 1.380(7) . ?
C97 B2 1.650(9) . ?
C98 C99 1.382(8) . ?
C98 H98A 0.9500 . ?
C99 C100 1.369(9) . ?
C99 C103 1.492(9) . ?
C100 C101 1.398(8) . ?
C100 H10D 0.9500 . ?
C101 C102 1.393(7) . ?
C101 C104 1.480(9) . ?
C102 H10E 0.9500 . ?
C105 F106 1.317(6) . ?
C105 C106 1.3900 . ?
C105 C110 1.3900 . ?
C106 C107 1.3900 . ?
C106 H10F 0.9500 . ?
C107 C108 1.3900 . ?
C107 H10G 0.9500 . ?
C108 C109 1.3900 . ?
C108 H10H 0.9500 . ?
C109 C110 1.3900 . ?
C109 H10I 0.9500 . ?
C110 H11A 0.9500 . ?
F50 C111 1.293(6) . ?
C111 C112 1.3900 . ?
C111 C116 1.3900 . ?
C112 C113 1.3900 . ?
C112 H11B 0.9500 . ?
C113 C114 1.3900 . ?
C113 H11C 0.9500 . ?
C114 C115 1.3900 . ?
C114 H11D 0.9500 . ?
C115 C116 1.3900 . ?
C115 H11E 0.9500 . ?
C116 H11F 0.9500 . ?
F51 C119 1.303(7) . ?
C117 C118 1.3900 . ?
C117 C122 1.3900 . ?
C117 H11H 0.9500 . ?
C118 C119 1.3900 . ?
C118 H11G 0.9500 . ?
C119 C120 1.3900 . ?
C120 C121 1.3900 . ?
C120 H12A 0.9500 . ?
C121 C122 1.3900 . ?
C121 H12B 0.9500 . ?
C122 H12C 0.9500 . ?
